data_4064247
loop_
_publ_author_name
'Figueroa, Ruth'
'Froese, Robert D.'
'He, Yiyong'
'Klosin, Jerzy'
'Theriault, Curt N.'
'Abboud, Khalil A.'

_publ_section_title
;
 Synthesis of Imino-Enamido Hafnium and Zirconium Complexes: A New Family
 of Olefin Polymerization Catalysts with Ultrahigh-Molecular-Weight
 Capabilities
;
_journal_issue 6
_journal_name_full Organometallics
_journal_page_first 1695
_journal_paper_doi 10.1021/om101207a
_journal_volume 30
_journal_year 2011
_chemical_formula_sum 'C30 H42 N2'
_chemical_formula_weight 430.66
_chemical_name_systematic
; 
 ? 
;
_space_group_IT_number 2
_symmetry_cell_setting triclinic
_symmetry_space_group_name_Hall '-P 1'
_symmetry_space_group_name_H-M 'P -1'
_atom_sites_solution_hydrogens geom
_atom_sites_solution_primary direct
_atom_sites_solution_secondary difmap
_audit_creation_method SHELXL-97
_audit_update_record
;
2010-06-07 # Formatted by publCIF
;
_cell_angle_alpha 94.396(1)
_cell_angle_beta 105.030(1)
_cell_angle_gamma 98.882(1)
_cell_formula_units_Z 2
_cell_length_a 9.5576(5)
_cell_length_b 11.1480(6)
_cell_length_c 13.0620(7)
_cell_measurement_reflns_used 5365
_cell_measurement_temperature 100(2)
_cell_measurement_theta_max 27.76
_cell_measurement_theta_min 2.24
_cell_volume 1318.04(12)
_computing_cell_refinement 'Bruker APEX2'
_computing_data_collection 'Bruker APEX2 (Bruker, 2008)'
_computing_data_reduction 'Bruker SAINT (Bruker, 2008)'
_computing_molecular_graphics 'Bruker SHELXTL'
_computing_publication_material 'Bruker SHELXTL'
_computing_structure_refinement 'Bruker SHELXTL'
_computing_structure_solution 'Bruker SHELXTL (Bruker, 2008)'
_diffrn_ambient_temperature 100(2)
_diffrn_measured_fraction_theta_full 0.999
_diffrn_measured_fraction_theta_max 0.999
_diffrn_measurement_device_type 'Bruker APEX-II CCD'
_diffrn_measurement_method '\f and \w scans'
_diffrn_radiation_monochromator graphite
_diffrn_radiation_source 'fine-focus sealed tube'
_diffrn_radiation_type MoK\a
_diffrn_radiation_wavelength 0.71073
_diffrn_reflns_av_R_equivalents 0.0252
_diffrn_reflns_av_sigmaI/netI 0.0280
_diffrn_reflns_limit_h_max 11
_diffrn_reflns_limit_h_min -11
_diffrn_reflns_limit_k_max 13
_diffrn_reflns_limit_k_min -13
_diffrn_reflns_limit_l_max 15
_diffrn_reflns_limit_l_min -15
_diffrn_reflns_number 13248
_diffrn_reflns_theta_full 25.00
_diffrn_reflns_theta_max 25.00
_diffrn_reflns_theta_min 1.63
_exptl_absorpt_coefficient_mu 0.062
_exptl_absorpt_correction_T_max 0.9944
_exptl_absorpt_correction_T_min 0.9830
_exptl_absorpt_correction_type numerical
_exptl_absorpt_process_details 'based on measured indexed crystal faces, Bruker SHELXTL  v6.14 (Bruker 2008)'
_exptl_crystal_colour colourless
_exptl_crystal_density_diffrn 1.085
_exptl_crystal_density_method 'not measured'
_exptl_crystal_description plates
_exptl_crystal_F_000 472
_exptl_crystal_size_max 0.28
_exptl_crystal_size_mid 0.19
_exptl_crystal_size_min 0.09
_refine_diff_density_max 0.307
_refine_diff_density_min -0.298
_refine_diff_density_rms 0.037
_refine_ls_extinction_method none
_refine_ls_goodness_of_fit_ref 1.065
_refine_ls_hydrogen_treatment mixed
_refine_ls_matrix_type full
_refine_ls_number_parameters 303
_refine_ls_number_reflns 4647
_refine_ls_number_restraints 0
_refine_ls_restrained_S_all 1.065
_refine_ls_R_factor_all 0.0714
_refine_ls_R_factor_gt 0.0537
_refine_ls_shift/su_max 0.000
_refine_ls_shift/su_mean 0.000
_refine_ls_structure_factor_coef Fsqd
_refine_ls_weighting_details 'calc w=1/[\s^2^(Fo^2^)+(0.0615P)^2^+0.5081P] where P=(Fo^2^+2Fc^2^)/3'
_refine_ls_weighting_scheme calc
_refine_ls_wR_factor_gt 0.1314
_refine_ls_wR_factor_ref 0.1409
_reflns_number_gt 3538
_reflns_number_total 4647
_reflns_threshold_expression I>2\s(I)
_cod_data_source_file om101207a_si_002.cif
_cod_data_source_block 9
_cod_depositor_comments
;
The following automatic conversions were performed:

'_symmetry_cell_setting' value 'Triclinic' changed to 'triclinic'
according to /home/saulius/struct/CIF-dictionaries/cif_core.dic
dictionary named 'cif_core.dic' version 2.4.1 from 2010-06-29.

Automatic conversion script
Id: cif_fix_values 1715 2011-07-08 13:25:40Z adriana 
;
_cod_original_cell_volume 1318.03(12)
_cod_original_sg_symbol_H-M P-1
_cod_database_code 4064247

loop_
_symmetry_equiv_pos_as_xyz
'x, y, z'
'-x, -y, -z'

loop_
_atom_site_label
_atom_site_type_symbol
_atom_site_fract_x
_atom_site_fract_y
_atom_site_fract_z
_atom_site_U_iso_or_equiv
_atom_site_adp_type
_atom_site_occupancy
_atom_site_symmetry_multiplicity
_atom_site_calc_flag
_atom_site_refinement_flags
_atom_site_disorder_assembly
_atom_site_disorder_group
N1 N 0.50089(18) 0.67867(14) 0.32074(13) 0.0427(4) Uani 1 1 d . . .
H1 H 0.507(3) 0.604(3) 0.329(2) 0.017(7) Uiso 0.590(5) 1 d P A 1
C1 C 0.29507(19) 0.57988(15) 0.17847(13) 0.0289(4) Uani 1 1 d . . .
N2 N 0.33210(19) 0.47845(13) 0.21127(12) 0.0380(4) Uani 1 1 d . A .
H2 H 0.417(5) 0.490(4) 0.265(4) 0.036(13) Uiso 0.410(5) 1 d P A 2
C2 C 0.1837(4) 0.5896(3) 0.0833(3) 0.0237(9) Uiso 0.590(5) 1 d P A 1
H2A H 0.1146 0.5106 0.0597 0.028 Uiso 0.590(5) 1 calc PR A 1
H2B H 0.2302 0.6085 0.0255 0.028 Uiso 0.590(5) 1 calc PR A 1
C3 C 0.0946(4) 0.6961(3) 0.1056(3) 0.0328(9) Uiso 0.590(5) 1 d P A 1
H3A H 0.0116 0.6990 0.0426 0.039 Uiso 0.590(5) 1 calc PR A 1
H3B H 0.0558 0.6837 0.1681 0.039 Uiso 0.590(5) 1 calc PR A 1
C4 C 0.2115(4) 0.8134(3) 0.1278(3) 0.0269(8) Uiso 0.590(5) 1 d P A 1
H4A H 0.2393 0.8284 0.0613 0.032 Uiso 0.590(5) 1 calc PR A 1
H4B H 0.1684 0.8835 0.1486 0.032 Uiso 0.590(5) 1 calc PR A 1
C2' C 0.1516(8) 0.5881(6) 0.0958(5) 0.048(2) Uiso 0.410(5) 1 d P A 2
H2'A H 0.0751 0.5195 0.0672 0.057 Uiso 0.410(5) 1 calc PR A 2
C3' C 0.1422(6) 0.7084(4) 0.0649(4) 0.0334(12) Uiso 0.410(5) 1 d P A 2
H3'A H 0.0393 0.7098 0.0249 0.040 Uiso 0.410(5) 1 calc PR A 2
H3'B H 0.2051 0.7262 0.0166 0.040 Uiso 0.410(5) 1 calc PR A 2
C4' C 0.1903(6) 0.8088(5) 0.1609(5) 0.0353(13) Uiso 0.410(5) 1 d P A 2
H4'A H 0.1799 0.8898 0.1366 0.042 Uiso 0.410(5) 1 calc PR A 2
H4'B H 0.1290 0.7926 0.2106 0.042 Uiso 0.410(5) 1 calc PR A 2
C5 C 0.3486(2) 0.80642(16) 0.21519(14) 0.0320(4) Uani 1 1 d . . .
H5A H 0.4104 0.8799 0.2532 0.038 Uiso 0.590(5) 1 calc PR A 1
H63A H 0.4085 0.8387 0.1685 0.038 Uiso 0.410(5) 1 calc PR A 2
H63B H 0.3784 0.8638 0.2820 0.038 Uiso 0.410(5) 1 calc PR A 2
C6 C 0.38549(18) 0.69448(14) 0.24083(13) 0.0267(4) Uani 1 1 d . A .
C7 C 0.57075(19) 0.77020(15) 0.40987(14) 0.0323(4) Uani 1 1 d . . .
C8 C 0.5222(2) 0.76812(16) 0.50205(16) 0.0377(5) Uani 1 1 d . A .
C9 C 0.6004(2) 0.85228(18) 0.59057(17) 0.0452(5) Uani 1 1 d . . .
H9A H 0.5697 0.8521 0.6542 0.054 Uiso 1 1 calc R . .
C10 C 0.7212(2) 0.93558(18) 0.58750(16) 0.0474(5) Uani 1 1 d . . .
H10A H 0.7739 0.9915 0.6489 0.057 Uiso 1 1 calc R . .
C11 C 0.7656(2) 0.93783(17) 0.49527(16) 0.0409(5) Uani 1 1 d . . .
H11A H 0.8482 0.9963 0.4934 0.049 Uiso 1 1 calc R . .
C12 C 0.69138(19) 0.85581(15) 0.40483(14) 0.0331(4) Uani 1 1 d . A .
C13 C 0.3877(2) 0.67726(18) 0.50531(18) 0.0447(5) Uani 1 1 d . . .
H13A H 0.3815 0.5999 0.4589 0.054 Uiso 0.590(5) 1 calc PR A 1
H13B H 0.3637 0.6199 0.4379 0.054 Uiso 0.410(5) 1 calc PR A 2
C14 C 0.2454(5) 0.7257(4) 0.4685(4) 0.0306(11) Uiso 0.590(5) 1 d P A 1
H14D H 0.2339 0.7473 0.3958 0.046 Uiso 0.590(5) 1 calc PR A 1
H14E H 0.2482 0.7984 0.5167 0.046 Uiso 0.590(5) 1 calc PR A 1
H14F H 0.1621 0.6626 0.4692 0.046 Uiso 0.590(5) 1 calc PR A 1
C15 C 0.3945(5) 0.6457(4) 0.6277(4) 0.0600(12) Uiso 0.590(5) 1 d P A 1
H15D H 0.3159 0.5768 0.6251 0.090 Uiso 0.590(5) 1 calc PR A 1
H15E H 0.3814 0.7175 0.6700 0.090 Uiso 0.590(5) 1 calc PR A 1
H15F H 0.4902 0.6241 0.6607 0.090 Uiso 0.590(5) 1 calc PR A 1
C14' C 0.2566(10) 0.7426(8) 0.4926(7) 0.060(3) Uiso 0.410(5) 1 d P A 2
H14A H 0.2499 0.7901 0.4320 0.090 Uiso 0.410(5) 1 calc PR A 2
H14B H 0.2696 0.7976 0.5579 0.090 Uiso 0.410(5) 1 calc PR A 2
H14C H 0.1660 0.6820 0.4798 0.090 Uiso 0.410(5) 1 calc PR A 2
C15' C 0.4142(5) 0.6033(4) 0.5864(4) 0.0325(12) Uiso 0.410(5) 1 d P A 2
H15A H 0.4997 0.5657 0.5843 0.049 Uiso 0.410(5) 1 calc PR A 2
H15B H 0.3276 0.5392 0.5767 0.049 Uiso 0.410(5) 1 calc PR A 2
H15C H 0.4339 0.6529 0.6556 0.049 Uiso 0.410(5) 1 calc PR A 2
C16 C 0.7445(2) 0.85603(18) 0.30542(16) 0.0437(5) Uani 1 1 d . . .
H16B H 0.6639 0.8103 0.2435 0.052 Uiso 0.590(5) 1 calc PR A 1
H16A H 0.6691 0.7961 0.2497 0.052 Uiso 0.410(5) 1 calc PR A 2
C17 C 0.8784(4) 0.7825(4) 0.3293(3) 0.0419(10) Uiso 0.590(5) 1 d P A 1
H17D H 0.8433 0.6998 0.3434 0.063 Uiso 0.590(5) 1 calc PR A 1
H17E H 0.9561 0.8252 0.3917 0.063 Uiso 0.590(5) 1 calc PR A 1
H17F H 0.9179 0.7776 0.2672 0.063 Uiso 0.590(5) 1 calc PR A 1
C18 C 0.7937(6) 0.9778(4) 0.2793(4) 0.0521(12) Uiso 0.590(5) 1 d P A 1
H18D H 0.8766 1.0213 0.3381 0.078 Uiso 0.590(5) 1 calc PR A 1
H18E H 0.7125 1.0237 0.2687 0.078 Uiso 0.590(5) 1 calc PR A 1
H18F H 0.8250 0.9702 0.2138 0.078 Uiso 0.590(5) 1 calc PR A 1
C17' C 0.8843(7) 0.8232(6) 0.3064(5) 0.0525(17) Uiso 0.410(5) 1 d P A 2
H17A H 0.8820 0.7374 0.3186 0.079 Uiso 0.410(5) 1 calc PR A 2
H17B H 0.9620 0.8753 0.3637 0.079 Uiso 0.410(5) 1 calc PR A 2
H17C H 0.9044 0.8346 0.2376 0.079 Uiso 0.410(5) 1 calc PR A 2
C18' C 0.7403(9) 0.9910(6) 0.2616(5) 0.0514(16) Uiso 0.410(5) 1 d P A 2
H18A H 0.6429 1.0123 0.2553 0.077 Uiso 0.410(5) 1 calc PR A 2
H18B H 0.7598 0.9877 0.1915 0.077 Uiso 0.410(5) 1 calc PR A 2
H18C H 0.8156 1.0531 0.3120 0.077 Uiso 0.410(5) 1 calc PR A 2
C19 C 0.2415(2) 0.36145(14) 0.17548(13) 0.0302(4) Uani 1 1 d . . .
C20 C 0.1188(2) 0.32883(15) 0.21430(14) 0.0344(4) Uani 1 1 d . A .
C21 C 0.0375(2) 0.21086(16) 0.18350(14) 0.0350(4) Uani 1 1 d . . .
H21A H -0.0466 0.1876 0.2083 0.042 Uiso 1 1 calc R A .
C22 C 0.0764(2) 0.12712(15) 0.11780(14) 0.0328(4) Uani 1 1 d . A .
H22A H 0.0189 0.0472 0.0973 0.039 Uiso 1 1 calc R . .
C23 C 0.1987(2) 0.15929(15) 0.08183(14) 0.0313(4) Uani 1 1 d . . .
H23A H 0.2254 0.1007 0.0371 0.038 Uiso 1 1 calc R A .
C24 C 0.28433(19) 0.27641(15) 0.10979(13) 0.0298(4) Uani 1 1 d . A .
C25 C 0.0752(3) 0.41505(18) 0.29207(16) 0.0469(5) Uani 1 1 d . . .
H25B H 0.1342 0.4986 0.2967 0.056 Uiso 0.590(5) 1 calc PR A 1
H25A H 0.1556 0.4886 0.3118 0.056 Uiso 0.410(5) 1 calc PR A 2
C26 C 0.1139(6) 0.3714(4) 0.4059(4) 0.0406(14) Uiso 0.590(5) 1 d P A 1
H26D H 0.2168 0.3600 0.4258 0.061 Uiso 0.590(5) 1 calc PR A 1
H26E H 0.0492 0.2937 0.4048 0.061 Uiso 0.590(5) 1 calc PR A 1
H26F H 0.1000 0.4331 0.4581 0.061 Uiso 0.590(5) 1 calc PR A 1
C27 C -0.0988(5) 0.4233(4) 0.2508(3) 0.0484(11) Uiso 0.590(5) 1 d P A 1
H27D H -0.1195 0.4515 0.1801 0.073 Uiso 0.590(5) 1 calc PR A 1
H27E H -0.1231 0.4810 0.3011 0.073 Uiso 0.590(5) 1 calc PR A 1
H27F H -0.1586 0.3423 0.2464 0.073 Uiso 0.590(5) 1 calc PR A 1
C26' C 0.0760(8) 0.3625(6) 0.3935(6) 0.038(2) Uiso 0.410(5) 1 d P A 2
H26A H 0.1743 0.3455 0.4263 0.057 Uiso 0.410(5) 1 calc PR A 2
H26B H 0.0037 0.2863 0.3784 0.057 Uiso 0.410(5) 1 calc PR A 2
H26C H 0.0506 0.4210 0.4425 0.057 Uiso 0.410(5) 1 calc PR A 2
C27' C -0.0531(8) 0.4581(6) 0.2454(5) 0.0541(17) Uiso 0.410(5) 1 d P A 2
H27A H -0.0395 0.5014 0.1852 0.081 Uiso 0.410(5) 1 calc PR A 2
H27B H -0.0746 0.5143 0.2984 0.081 Uiso 0.410(5) 1 calc PR A 2
H27C H -0.1353 0.3890 0.2199 0.081 Uiso 0.410(5) 1 calc PR A 2
C28 C 0.4167(2) 0.31262(18) 0.06808(16) 0.0420(5) Uani 1 1 d . . .
H28A H 0.4808 0.3840 0.1184 0.050 Uiso 0.50 1 calc PR A 1
H28B H 0.4903 0.3768 0.1209 0.050 Uiso 0.50 1 calc PR A 2
C29 C 0.5094(7) 0.2109(5) 0.0713(5) 0.0565(17) Uiso 0.590(5) 1 d P A 1
H29A H 0.5263 0.1809 0.1412 0.085 Uiso 0.590(5) 1 calc PR A 1
H29B H 0.6043 0.2437 0.0592 0.085 Uiso 0.590(5) 1 calc PR A 1
H29C H 0.4567 0.1434 0.0154 0.085 Uiso 0.590(5) 1 calc PR A 1
C30 C 0.3807(6) 0.3538(4) -0.0375(4) 0.0397(13) Uiso 0.590(5) 1 d P A 1
H30A H 0.4712 0.3754 -0.0593 0.060 Uiso 0.590(5) 1 calc PR A 1
H30B H 0.3336 0.4257 -0.0349 0.060 Uiso 0.590(5) 1 calc PR A 1
H30C H 0.3132 0.2881 -0.0891 0.060 Uiso 0.590(5) 1 calc PR A 1
C29' C 0.4920(9) 0.2088(7) 0.0413(7) 0.051(2) Uiso 0.410(5) 1 d P A 2
H29D H 0.5202 0.1657 0.1040 0.076 Uiso 0.410(5) 1 calc PR A 2
H29E H 0.5802 0.2420 0.0204 0.076 Uiso 0.410(5) 1 calc PR A 2
H29F H 0.4241 0.1517 -0.0179 0.076 Uiso 0.410(5) 1 calc PR A 2
C30' C 0.3505(8) 0.3725(6) -0.0431(5) 0.0429(19) Uiso 0.410(5) 1 d P A 2
H30D H 0.3074 0.4432 -0.0261 0.064 Uiso 0.410(5) 1 calc PR A 2
H30E H 0.2745 0.3110 -0.0935 0.064 Uiso 0.410(5) 1 calc PR A 2
H30F H 0.4304 0.3986 -0.0752 0.064 Uiso 0.410(5) 1 calc PR A 2

loop_
_atom_site_aniso_label
_atom_site_aniso_U_11
_atom_site_aniso_U_22
_atom_site_aniso_U_33
_atom_site_aniso_U_23
_atom_site_aniso_U_13
_atom_site_aniso_U_12
N1 0.0398(10) 0.0185(8) 0.0512(10) -0.0029(7) -0.0173(8) 0.0040(7)
C1 0.0312(10) 0.0253(9) 0.0276(9) 0.0011(7) 0.0034(7) 0.0065(7)
N2 0.0480(10) 0.0191(7) 0.0327(8) 0.0004(6) -0.0105(8) 0.0019(7)
C5 0.0334(10) 0.0294(9) 0.0335(10) 0.0054(8) 0.0087(8) 0.0067(8)
C6 0.0238(9) 0.0219(8) 0.0337(9) 0.0032(7) 0.0082(7) 0.0017(7)
C7 0.0284(10) 0.0214(8) 0.0384(10) -0.0006(7) -0.0052(8) 0.0052(7)
C8 0.0338(11) 0.0275(9) 0.0491(12) 0.0052(8) 0.0045(9) 0.0090(8)
C9 0.0547(13) 0.0376(11) 0.0445(12) 0.0009(9) 0.0152(10) 0.0108(10)
C10 0.0602(14) 0.0321(10) 0.0379(11) -0.0106(9) 0.0017(10) 0.0001(10)
C11 0.0381(11) 0.0291(10) 0.0447(11) -0.0065(8) 0.0022(9) -0.0053(8)
C12 0.0290(10) 0.0249(9) 0.0377(10) -0.0042(8) -0.0010(8) 0.0037(7)
C13 0.0353(11) 0.0371(10) 0.0615(13) 0.0117(10) 0.0103(10) 0.0085(9)
C16 0.0357(11) 0.0422(11) 0.0446(11) -0.0128(9) 0.0081(9) -0.0046(9)
C19 0.0408(11) 0.0197(8) 0.0230(8) 0.0033(7) -0.0022(8) 0.0019(7)
C20 0.0487(12) 0.0259(9) 0.0279(9) 0.0044(7) 0.0069(8) 0.0106(8)
C21 0.0396(11) 0.0300(9) 0.0366(10) 0.0061(8) 0.0125(8) 0.0056(8)
C22 0.0374(10) 0.0207(8) 0.0349(10) 0.0025(7) 0.0032(8) 0.0006(7)
C23 0.0376(10) 0.0224(8) 0.0299(9) -0.0020(7) 0.0048(8) 0.0037(7)
C24 0.0336(10) 0.0255(9) 0.0245(9) 0.0026(7) 0.0007(7) 0.0011(7)
C25 0.0694(15) 0.0339(10) 0.0420(11) 0.0017(9) 0.0193(10) 0.0182(10)
C28 0.0417(12) 0.0388(11) 0.0391(11) -0.0001(9) 0.0091(9) -0.0063(9)

loop_
_atom_type_symbol
_atom_type_description
_atom_type_scat_dispersion_real
_atom_type_scat_dispersion_imag
_atom_type_scat_source
C C 0.0033 0.0016 'International Tables Vol C Tables 4.2.6.8 and 6.1.1.4'
H H 0.0000 0.0000 'International Tables Vol C Tables 4.2.6.8 and 6.1.1.4'
N N 0.0061 0.0033 'International Tables Vol C Tables 4.2.6.8 and 6.1.1.4'

loop_
_geom_angle_atom_site_label_1
_geom_angle_atom_site_label_2
_geom_angle_atom_site_label_3
_geom_angle
C6 N1 C7 122.40(15)
C6 N1 H1 114.8(18)
C7 N1 H1 118.4(18)
N2 C1 C2 126.0(2)
N2 C1 C6 116.20(15)
C2 C1 C6 117.59(19)
N2 C1 C2' 124.8(3)
C2 C1 C2' 14.4(3)
C6 C1 C2' 117.9(3)
C1 N2 C19 123.69(16)
C1 N2 H2 114(3)
C19 N2 H2 122(3)
C1 C2 C3 110.1(3)
C1 C2 H2A 109.6
C3 C2 H2A 109.6
C1 C2 H2B 109.6
C3 C2 H2B 109.6
H2A C2 H2B 108.1
C4 C3 C2 103.4(3)
C4 C3 H3A 111.1
C2 C3 H3A 111.1
C4 C3 H3B 111.1
C2 C3 H3B 111.1
H3A C3 H3B 109.0
C5 C4 C3 112.7(2)
C5 C4 H4A 109.0
C3 C4 H4A 109.0
C5 C4 H4B 109.0
C3 C4 H4B 109.0
H4A C4 H4B 107.8
C3' C2' C1 114.5(5)
C3' C2' H2'A 122.7
C1 C2' H2'A 122.7
C2' C3' C4' 112.8(5)
C2' C3' H3'A 109.0
C4' C3' H3'A 109.0
C2' C3' H3'B 109.0
C4' C3' H3'B 109.0
H3'A C3' H3'B 107.8
C5 C4' C3' 106.6(4)
C5 C4' H4'A 110.4
C3' C4' H4'A 110.4
C5 C4' H4'B 110.4
C3' C4' H4'B 110.4
H4'A C4' H4'B 108.6
C6 C5 C4' 117.7(2)
C6 C5 C4 121.20(18)
C4' C5 C4 20.1(2)
C6 C5 H5A 119.4
C4' C5 H5A 118.9
C4 C5 H5A 119.4
C6 C5 H63A 107.9
C4' C5 H63A 107.9
C4 C5 H63A 88.6
H5A C5 H63A 73.3
C6 C5 H63B 107.9
C4' C5 H63B 107.9
C4 C5 H63B 120.5
H5A C5 H63B 33.9
H63A C5 H63B 107.2
N1 C6 C5 125.59(16)
N1 C6 C1 114.46(14)
C5 C6 C1 119.95(15)
C12 C7 C8 121.44(16)
C12 C7 N1 119.02(17)
C8 C7 N1 119.44(17)
C9 C8 C7 118.00(18)
C9 C8 C13 121.06(19)
C7 C8 C13 120.94(17)
C10 C9 C8 121.21(19)
C10 C9 H9A 119.4
C8 C9 H9A 119.4
C9 C10 C11 119.95(18)
C9 C10 H10A 120.0
C11 C10 H10A 120.0
C10 C11 C12 121.04(18)
C10 C11 H11A 119.5
C12 C11 H11A 119.5
C11 C12 C7 118.33(18)
C11 C12 C16 120.57(17)
C7 C12 C16 121.05(16)
C15' C13 C14 123.5(3)
C15' C13 C8 114.2(2)
C14 C13 C8 112.7(2)
C15' C13 C14' 118.1(4)
C14 C13 C14' 12.7(4)
C8 C13 C14' 109.1(4)
C15' C13 C15 27.6(2)
C14 C13 C15 104.7(3)
C8 C13 C15 112.0(2)
C14' C13 C15 95.7(4)
C15' C13 H13A 83.1
C14 C13 H13A 109.1
C8 C13 H13A 109.1
C14' C13 H13A 121.2
C15 C13 H13A 109.1
C15' C13 H13B 104.7
C14 C13 H13B 91.9
C8 C13 H13B 104.7
C14' C13 H13B 104.7
C15 C13 H13B 129.0
H13A C13 H13B 22.4
C13 C14 H14D 109.5
C13 C14 H14E 109.5
C13 C14 H14F 109.5
C13 C15 H15D 109.5
C13 C15 H15E 109.5
C13 C15 H15F 109.5
C13 C14' H14A 109.5
C13 C14' H14B 109.5
H14A C14' H14B 109.5
C13 C14' H14C 109.5
H14A C14' H14C 109.5
H14B C14' H14C 109.5
C13 C15' H15A 109.5
C13 C15' H15B 109.5
H15A C15' H15B 109.5
C13 C15' H15C 109.5
H15A C15' H15C 109.5
H15B C15' H15C 109.5
C17' C16 C18 90.6(4)
C17' C16 C12 120.5(3)
C18 C16 C12 114.5(2)
C17' C16 C17 20.6(3)
C18 C16 C17 110.1(3)
C12 C16 C17 104.7(2)
C17' C16 C18' 108.2(4)
C18 C16 C18' 19.1(3)
C12 C16 C18' 109.2(3)
C17 C16 C18' 128.4(3)
C17' C16 H16B 111.7
C18 C16 H16B 109.1
C12 C16 H16B 109.1
C17 C16 H16B 109.1
C18' C16 H16B 95.2
C17' C16 H16A 106.0
C18 C16 H16A 119.3
C12 C16 H16A 106.0
C17 C16 H16A 100.5
C18' C16 H16A 106.0
H16B C16 H16A 10.9
C16 C17 H17D 109.5
C16 C17 H17E 109.5
C16 C17 H17F 109.5
C16 C18 H18D 109.5
C16 C18 H18E 109.5
C16 C18 H18F 109.5
C16 C17' H17A 109.5
C16 C17' H17B 109.5
H17A C17' H17B 109.5
C16 C17' H17C 109.5
H17A C17' H17C 109.5
H17B C17' H17C 109.5
C16 C18' H18A 109.5
C16 C18' H18B 109.5
H18A C18' H18B 109.5
C16 C18' H18C 109.5
H18A C18' H18C 109.5
H18B C18' H18C 109.5
C20 C19 C24 121.14(15)
C20 C19 N2 119.37(16)
C24 C19 N2 119.21(17)
C21 C20 C19 118.22(16)
C21 C20 C25 118.90(18)
C19 C20 C25 122.83(17)
C22 C21 C20 121.40(18)
C22 C21 H21A 119.3
C20 C21 H21A 119.3
C21 C22 C23 119.92(16)
C21 C22 H22A 120.0
C23 C22 H22A 120.0
C22 C23 C24 121.26(16)
C22 C23 H23A 119.4
C24 C23 H23A 119.4
C23 C24 C19 118.02(16)
C23 C24 C28 121.22(16)
C19 C24 C28 120.73(15)
C27' C25 C26' 114.6(4)
C27' C25 C20 113.0(3)
C26' C25 C20 111.4(3)
C27' C25 C26 125.1(4)
C26' C25 C26 12.8(4)
C20 C25 C26 109.3(2)
C27' C25 C27 19.5(3)
C26' C25 C27 99.3(3)
C20 C25 C27 111.2(2)
C26 C25 C27 111.3(3)
C27' C25 H25B 89.9
C26' C25 H25B 117.9
C20 C25 H25B 108.3
C26 C25 H25B 108.3
C27 C25 H25B 108.3
C27' C25 H25A 105.6
C26' C25 H25A 105.6
C20 C25 H25A 105.6
C26 C25 H25A 94.6
C27 C25 H25A 123.2
H25B C25 H25A 16.5
C25 C26 H26D 109.5
C25 C26 H26E 109.5
C25 C26 H26F 109.5
C25 C27 H27D 109.5
C25 C27 H27E 109.5
C25 C27 H27F 109.5
C25 C26' H26A 109.5
C25 C26' H26B 109.5
H26A C26' H26B 109.5
C25 C26' H26C 109.5
H26A C26' H26C 109.5
H26B C26' H26C 109.5
C25 C27' H27A 109.5
C25 C27' H27B 109.5
H27A C27' H27B 109.5
C25 C27' H27C 109.5
H27A C27' H27C 109.5
H27B C27' H27C 109.5
C30 C28 C24 114.0(2)
C30 C28 C29' 97.6(4)
C24 C28 C29' 115.6(3)
C30 C28 C29 111.0(3)
C24 C28 C29 111.9(3)
C29' C28 C29 14.3(4)
C30 C28 C30' 11.8(3)
C24 C28 C30' 104.5(3)
C29' C28 C30' 108.6(4)
C29 C28 C30' 122.3(4)
C30 C28 H28A 106.5
C24 C28 H28A 106.5
C29' C28 H28A 116.4
C29 C28 H28A 106.5
C30' C28 H28A 104.0
C30 C28 H28B 110.5
C24 C28 H28B 109.3
C29' C28 H28B 109.3
C29 C28 H28B 99.1
C30' C28 H28B 109.3
H28A C28 H28B 7.4
C28 C29 H29A 109.5
C28 C29 H29B 109.5
C28 C29 H29C 109.5
C28 C30 H30A 109.5
C28 C30 H30B 109.5
C28 C30 H30C 109.5
C28 C29' H29D 109.5
C28 C29' H29E 109.5
H29D C29' H29E 109.5
C28 C29' H29F 109.5
H29D C29' H29F 109.5
H29E C29' H29F 109.5
C28 C30' H30D 109.5
C28 C30' H30E 109.5
H30D C30' H30E 109.5
C28 C30' H30F 109.5
H30D C30' H30F 109.5
H30E C30' H30F 109.5

loop_
_geom_bond_atom_site_label_1
_geom_bond_atom_site_label_2
_geom_bond_distance
N1 C6 1.352(2)
N1 C7 1.431(2)
N1 H1 0.85(3)
C1 N2 1.306(2)
C1 C2 1.435(4)
C1 C6 1.475(2)
C1 C2' 1.530(7)
N2 C19 1.421(2)
N2 H2 0.91(5)
C2 C3 1.616(5)
C2 H2A 0.9900
C2 H2B 0.9900
C3 C4 1.537(5)
C3 H3A 0.9900
C3 H3B 0.9900
C4 C5 1.515(4)
C4 H4A 0.9900
C4 H4B 0.9900
C2' C3' 1.439(8)
C2' H2'A 0.9500
C3' C4' 1.538(7)
C3' H3'A 0.9900
C3' H3'B 0.9900
C4' C5 1.500(5)
C4' H4'A 0.9900
C4' H4'B 0.9900
C5 C6 1.390(2)
C5 H5A 0.9500
C5 H63A 0.9900
C5 H63B 0.9900
C7 C12 1.398(3)
C7 C8 1.398(3)
C8 C9 1.394(3)
C8 C13 1.521(3)
C9 C10 1.377(3)
C9 H9A 0.9500
C10 C11 1.378(3)
C10 H10A 0.9500
C11 C12 1.391(2)
C11 H11A 0.9500
C12 C16 1.512(3)
C13 C15' 1.388(5)
C13 C14 1.517(5)
C13 C14' 1.523(9)
C13 C15 1.650(5)
C13 H13A 1.0000
C13 H13B 1.0000
C14 H14D 0.9800
C14 H14E 0.9800
C14 H14F 0.9800
C15 H15D 0.9800
C15 H15E 0.9800
C15 H15F 0.9800
C14' H14A 0.9800
C14' H14B 0.9800
C14' H14C 0.9800
C15' H15A 0.9800
C15' H15B 0.9800
C15' H15C 0.9800
C16 C17' 1.436(6)
C16 C18 1.462(5)
C16 C17 1.601(4)
C16 C18' 1.653(7)
C16 H16B 1.0000
C16 H16A 1.0000
C17 H17D 0.9800
C17 H17E 0.9800
C17 H17F 0.9800
C18 H18D 0.9800
C18 H18E 0.9800
C18 H18F 0.9800
C17' H17A 0.9800
C17' H17B 0.9800
C17' H17C 0.9800
C18' H18A 0.9800
C18' H18B 0.9800
C18' H18C 0.9800
C19 C20 1.403(3)
C19 C24 1.407(2)
C20 C21 1.392(3)
C20 C25 1.524(3)
C21 C22 1.377(2)
C21 H21A 0.9500
C22 C23 1.378(3)
C22 H22A 0.9500
C23 C24 1.396(2)
C23 H23A 0.9500
C24 C28 1.514(3)
C25 C27' 1.394(7)
C25 C26' 1.488(7)
C25 C26 1.570(5)
C25 C27 1.630(5)
C25 H25B 1.0000
C25 H25A 1.0000
C26 H26D 0.9800
C26 H26E 0.9800
C26 H26F 0.9800
C27 H27D 0.9800
C27 H27E 0.9800
C27 H27F 0.9800
C26' H26A 0.9800
C26' H26B 0.9800
C26' H26C 0.9800
C27' H27A 0.9800
C27' H27B 0.9800
C27' H27C 0.9800
C28 C30 1.460(5)
C28 C29' 1.518(8)
C28 C29 1.540(6)
C28 C30' 1.660(7)
C28 H28A 1.0000
C28 H28B 1.0000
C29 H29A 0.9800
C29 H29B 0.9800
C29 H29C 0.9800
C30 H30A 0.9800
C30 H30B 0.9800
C30 H30C 0.9800
C29' H29D 0.9800
C29' H29E 0.9800
C29' H29F 0.9800
C30' H30D 0.9800
C30' H30E 0.9800
C30' H30F 0.9800
